data_7216351
loop_
_publ_author_name
'Lin, Jian-Di'
'Cl\'erac, Rodolphe'
'Rouzi\`eres, Mathieu'
'Venkatesan, Munuswamy'
'Chimamkpam, Theresa O.'
'Schmitt, Wolfgang'

_publ_section_title
;
 Exploring the coordination chemistry of bifunctional organoarsonate
 ligands: syntheses and characterisation of coordination polymers that
 contain 4-(1,2,4-triazol-4-yl)phenylarsonic acid
;
_journal_issue 34
_journal_name_full CrystEngComm
_journal_page_first 7894
_journal_paper_doi 10.1039/C4CE00553H
_journal_volume 16
_journal_year 2014
_chemical_formula_moiety 'C24 H22 As3 Co N9 O9, H2 O'
_chemical_formula_sum 'C24 H24 As3 Co N9 O10'
_chemical_formula_weight 882.21
_chemical_name_systematic
;
 ? 
;
_space_group_crystal_system monoclinic
_space_group_IT_number 14
_space_group_name_Hall '-P 2yn'
_space_group_name_H-M_alt 'P 1 21/n 1'
_symmetry_space_group_name_Hall '-P 2yn'
_symmetry_space_group_name_H-M 'P 1 21/n 1'
_atom_sites_solution_hydrogens geom
_atom_sites_solution_primary direct
_atom_sites_solution_secondary difmap
_audit_creation_date 2014-04-23
_audit_creation_method
;
Olex2 1.2
(compiled 2014.03.20 svn.r2914 for OlexSys, GUI svn.r4816)
;
_cell_angle_alpha 90.00
_cell_angle_beta 98.13(3)
_cell_angle_gamma 90.00
_cell_formula_units_Z 4
_cell_length_a 11.019(2)
_cell_length_b 12.676(3)
_cell_length_c 21.167(4)
_cell_measurement_temperature 200(2)
_cell_measurement_theta_max 25.50
_cell_measurement_theta_min 1.98
_cell_volume 2926.8(11)
_computing_molecular_graphics 'Olex2 (Dolomanov et al., 2009)'
_computing_publication_material 'Olex2 (Dolomanov et al., 2009)'
_computing_structure_refinement 'ShelXL (Sheldrick, 2008)'
_computing_structure_solution 'SHELXS-97 (Sheldrick, 1990)'
_diffrn_ambient_temperature 200.15
_diffrn_measured_fraction_theta_full 0.996
_diffrn_measured_fraction_theta_max 0.996
_diffrn_measurement_device_type 'Bruker SMART Apex'
_diffrn_measurement_method '\w scans'
_diffrn_radiation_monochromator graphite
_diffrn_radiation_type MoK\a
_diffrn_radiation_wavelength 0.71073
_diffrn_reflns_av_R_equivalents 0.0240
_diffrn_reflns_av_unetI/netI 0.0276
_diffrn_reflns_limit_h_max 13
_diffrn_reflns_limit_h_min -12
_diffrn_reflns_limit_k_max 15
_diffrn_reflns_limit_k_min -15
_diffrn_reflns_limit_l_max 25
_diffrn_reflns_limit_l_min -22
_diffrn_reflns_number 17467
_diffrn_reflns_theta_full 25.50
_diffrn_reflns_theta_max 25.50
_diffrn_reflns_theta_min 1.98
_diffrn_source 'fine-focus sealed tube'
_exptl_absorpt_coefficient_mu 4.026
_exptl_absorpt_correction_T_max 0.4998
_exptl_absorpt_correction_T_min 0.2958
_exptl_absorpt_correction_type multi-scan
_exptl_absorpt_process_details Sphere
_exptl_crystal_colour PINK
_exptl_crystal_density_diffrn 2.002
_exptl_crystal_density_method 'not measured'
_exptl_crystal_description column
_exptl_crystal_F_000 1747
_exptl_crystal_size_max 0.4
_exptl_crystal_size_mid 0.2
_exptl_crystal_size_min 0.2
_refine_diff_density_max 1.441
_refine_diff_density_min -0.417
_refine_diff_density_rms 0.083
_refine_ls_extinction_method none
_refine_ls_goodness_of_fit_ref 1.055
_refine_ls_hydrogen_treatment mixed
_refine_ls_matrix_type full
_refine_ls_number_parameters 459
_refine_ls_number_reflns 5440
_refine_ls_number_restraints 11
_refine_ls_restrained_S_all 1.054
_refine_ls_R_factor_all 0.0298
_refine_ls_R_factor_gt 0.0259
_refine_ls_shift/su_max 0.002
_refine_ls_shift/su_mean 0.000
_refine_ls_structure_factor_coef Fsqd
_refine_ls_weighting_details 'calc w=1/[\s^2^(Fo^2^)+(0.0374P)^2^+2.6701P] where P=(Fo^2^+2Fc^2^)/3'
_refine_ls_weighting_scheme calc
_refine_ls_wR_factor_gt 0.0681
_refine_ls_wR_factor_ref 0.0700
_reflns_number_gt 4862
_reflns_number_total 5440
_reflns_threshold_expression >2sigma(I)
_cod_data_source_file c4ce00553h2.cif
_cod_data_source_block 2
_cod_depositor_comments
;
The following automatic conversions were performed:

'_exptl_absorpt_correction_type' value 'Multi-scan' changed to
'multi-scan' according to
/usr/data/users/saulius/crontab/automatic-downloads/rss-feeds/RSC/lib/dictionaries/cif_core.dic
dictionary named 'cif_core.dic' version 2.4.2 from 2011-04-26.

Automatic conversion script
Id: cif_fix_values 2281 2013-09-26 08:29:07Z andrius 

 Adding full bibliography for 7216351--7216356.cif.
;
_cod_original_cell_volume 2927.0(10)
_cod_database_code 7216351
_olex2_refinement_description
;
1. Fixed Uiso
 At 1.2 times of:
  All C(H) groups
 At 1.5 times of:
  All O(H) groups, All O(H,H) groups
2. Restrained distances
 O1W-H1WA
 0.85 with sigma of 0.01
 O1W-H1WB
 0.85 with sigma of 0.01
 H1WA-H1WB
 1.34 with sigma of 0.02
 O22-H22
 0.84 with sigma of 0.01
 H33-H22_$3
 2 with sigma of 0.01
3. Uiso/Uaniso restraints and constraints
Uanis(O13') \\sim Ueq: with sigma of 0.1 and sigma for terminal atoms of 0.2
: with sigma of 0.1 and sigma for terminal atoms of 0.2
4. Others
 Sof(As1B)=1-FVAR(1)
 Sof(As1A)=FVAR(1)
 Sof(O13')=1-FVAR(2)
 Sof(O13)=Sof(H13)=FVAR(2)
 Sof(O12')=1-FVAR(3)
 Sof(O12)=FVAR(3)
5.a Aromatic/amide H refined with riding coordinates:
 C11(H11), C12(H12), C14(H14), C15(H15), C17(H17), C18(H18), C21(H21),
 C22(H22A), C24(H24), C25(H25), C27(H27), C28(H28), C31(H31), C32(H32),
 C34(H34), C35(H35), C37(H37), C38(H38)
5.b Tetrahedral OH refined with riding coordinates:
 O13(H13), O23(H23), O33(H33)
;

loop_
_space_group_symop_id
_space_group_symop_operation_xyz
1 'x, y, z'
2 '-x+1/2, y+1/2, -z+1/2'
3 '-x, -y, -z'
4 'x-1/2, -y-1/2, z-1/2'

loop_
_atom_site_label
_atom_site_type_symbol
_atom_site_fract_x
_atom_site_fract_y
_atom_site_fract_z
_atom_site_U_iso_or_equiv
_atom_site_adp_type
_atom_site_occupancy
_atom_site_calc_flag
_atom_site_disorder_assembly
_atom_site_disorder_group
_atom_site_refinement_flags_posn
_atom_site_refinement_flags_adp
As1A As 0.75077(4) 0.68055(8) -0.00939(2) 0.0164(2) Uani 0.835(3) d A 1 . .
As1B As 0.7310(2) 0.7354(4) -0.02524(16) 0.0221(11) Uani 0.165(3) d A 2 . .
As21 As 1.06034(2) 0.82756(2) 0.272673(12) 0.01692(8) Uani 1 d A . . .
As31 As 0.79593(2) 1.54702(2) 0.191542(12) 0.01708(8) Uani 1 d A . . .
Co1 Co 0.89647(3) 0.77937(3) 0.123228(16) 0.01423(9) Uani 1 d . . . .
O1W O 0.2900(3) 0.9913(3) 0.02410(16) 0.0780(11) Uani 1 d . . D .
H1WA H 0.2126(11) 0.991(5) 0.022(3) 0.117 Uiso 1 d . . DR .
H1WB H 0.299(5) 1.028(4) -0.0088(18) 0.117 Uiso 1 d . . DR .
O11 O 0.83683(17) 0.77864(14) 0.02573(9) 0.0214(4) Uani 1 d . . . .
O12 O 0.7468(2) 0.6799(2) -0.08816(11) 0.0310(8) Uani 0.888(7) d A 1 . .
O12' O 0.7679(12) 0.6189(11) -0.0561(7) 0.008(5) Uiso 0.112(7) d A 2 . U
O13 O 0.8176(2) 0.56068(17) 0.01380(11) 0.0249(7) Uani 0.858(6) d A 1 . .
H13 H 0.8310 0.5577 0.0538 0.037 Uiso 0.858(6) calc A 1 R .
O13' O 0.7133(13) 0.8204(11) -0.0880(6) 0.025(4) Uani 0.142(6) d A 2 . U
O21 O 0.94271(17) 0.78212(15) 0.22287(9) 0.0229(4) Uani 1 d . . . .
O22 O 1.0803(2) 0.7433(2) 0.33479(11) 0.0365(5) Uani 1 d . . D .
O23 O 1.03837(19) 0.95170(16) 0.29911(11) 0.0343(5) Uani 1 d . . . .
H23 H 0.9644 0.9685 0.2894 0.051 Uiso 1 calc A . R .
O31 O 0.81893(17) 1.62856(14) 0.13276(9) 0.0208(4) Uani 1 d . . . .
O32 O 0.65629(18) 1.55156(15) 0.21306(10) 0.0273(5) Uani 1 d . . . .
O33 O 0.89774(19) 1.57719(16) 0.25879(9) 0.0289(5) Uani 1 d . . . .
H33 H 0.9224 1.6395 0.2562 0.043 Uiso 1 calc . . DR .
N11 N 0.0683(2) 0.71236(17) 0.10628(11) 0.0188(5) Uani 1 d . . . .
N12 N 0.0967(2) 0.61100(18) 0.12769(13) 0.0293(6) Uani 1 d . . . .
N13 N 0.2414(2) 0.66697(17) 0.07428(11) 0.0195(5) Uani 1 d . . . .
N21 N 1.7173(2) 0.84439(18) 0.13400(11) 0.0197(5) Uani 1 d . . . .
N22 N 1.6658(2) 0.9288(2) 0.09836(12) 0.0288(6) Uani 1 d . . . .
N23 N 1.5323(2) 0.86811(18) 0.15683(11) 0.0204(5) Uani 1 d . . . .
N31 N 0.9639(2) 0.93679(17) 0.11848(11) 0.0202(5) Uani 1 d . . . .
N32 N 1.0313(2) 0.97686(18) 0.07311(11) 0.0235(5) Uani 1 d A . . .
N33 N 0.9473(2) 1.10799(17) 0.11940(11) 0.0194(5) Uani 1 d . . . .
C11 C 0.1554(2) 0.7436(2) 0.07502(13) 0.0196(5) Uani 1 d . . . .
H11 H 0.1584 0.8108 0.0554 0.024 Uiso 1 calc . . R .
C12 C 0.1989(3) 0.5863(2) 0.10773(16) 0.0313(7) Uani 1 d . . . .
H12 H 0.2391 0.5203 0.1154 0.038 Uiso 1 calc . . R .
C13 C 0.3566(2) 0.6704(2) 0.05035(13) 0.0220(6) Uani 1 d A . . .
C14 C 0.3840(3) 0.7510(3) 0.01149(18) 0.0424(9) Uani 1 d . . . .
H14 H 0.3248 0.8037 -0.0024 0.051 Uiso 1 calc . . R .
C15 C 0.5009(3) 0.7541(3) -0.00737(18) 0.0445(9) Uani 1 d A . . .
H15 H 0.5214 0.8099 -0.0339 0.053 Uiso 1 calc . . R .
C16 C 0.5861(3) 0.6778(3) 0.01196(14) 0.0295(7) Uani 1 d . . . .
C17 C 0.5555(3) 0.5958(3) 0.04904(15) 0.0346(7) Uani 1 d A . . .
H17 H 0.6131 0.5411 0.0611 0.041 Uiso 1 calc . . R .
C18 C 0.4416(3) 0.5923(3) 0.06897(15) 0.0309(7) Uani 1 d . . . .
H18 H 0.4217 0.5362 0.0955 0.037 Uiso 1 calc A . R .
C21 C 1.6363(2) 0.8096(2) 0.16793(13) 0.0201(5) Uani 1 d . . . .
H21 H 1.6481 0.7514 0.1964 0.024 Uiso 1 calc . . R .
C22 C 1.5565(3) 0.9406(2) 0.11324(15) 0.0311(7) Uani 1 d . . . .
H22A H 1.5004 0.9934 0.0958 0.037 Uiso 1 calc . . R .
C23 C 1.4229(2) 0.8578(2) 0.18521(13) 0.0208(6) Uani 1 d A . . .
C24 C 1.3918(3) 0.7606(2) 0.20812(13) 0.0236(6) Uani 1 d . . . .
H24 H 1.4425 0.7008 0.2051 0.028 Uiso 1 calc . . R .
C25 C 1.2851(2) 0.7523(2) 0.23551(13) 0.0222(6) Uani 1 d A . . .
H25 H 1.2630 0.6866 0.2522 0.027 Uiso 1 calc . . R .
C26 C 1.2104(2) 0.8405(2) 0.23846(12) 0.0187(5) Uani 1 d . . . .
C27 C 1.2437(2) 0.9370(2) 0.21563(14) 0.0234(6) Uani 1 d A . . .
H27 H 1.1926 0.9968 0.2180 0.028 Uiso 1 calc . . R .
C28 C 1.3511(3) 0.9467(2) 0.18941(14) 0.0252(6) Uani 1 d . . . .
H28 H 1.3753 1.0131 0.1745 0.030 Uiso 1 calc A . R .
C31 C 0.9157(2) 1.0156(2) 0.14503(13) 0.0201(5) Uani 1 d A . . .
H31 H 0.8655 1.0095 0.1778 0.024 Uiso 1 calc . . R .
C32 C 1.0196(3) 1.0787(2) 0.07491(13) 0.0236(6) Uani 1 d A . . .
H32 H 1.0565 1.1266 0.0488 0.028 Uiso 1 calc . . R .
C33 C 0.9091(2) 1.2110(2) 0.13476(13) 0.0195(5) Uani 1 d A . . .
C34 C 0.7960(3) 1.2238(2) 0.15431(15) 0.0277(7) Uani 1 d . . . .
H34 H 0.7427 1.1652 0.1559 0.033 Uiso 1 calc A . R .
C35 C 0.7607(3) 1.3240(2) 0.17178(16) 0.0301(7) Uani 1 d A . . .
H35 H 0.6835 1.3342 0.1859 0.036 Uiso 1 calc . . R .
C36 C 0.8389(2) 1.40808(19) 0.16844(12) 0.0186(5) Uani 1 d . . . .
C37 C 0.9512(3) 1.3941(2) 0.14790(16) 0.0288(7) Uani 1 d A . . .
H37 H 1.0037 1.4529 0.1453 0.035 Uiso 1 calc . . R .
C38 C 0.9875(3) 1.2947(2) 0.13111(15) 0.0282(7) Uani 1 d . . . .
H38 H 1.0650 1.2844 0.1173 0.034 Uiso 1 calc A . R .
H22 H 1.0748(14) 0.700(4) 0.305(2) 0.15(3) Uiso 1 d . . D .

loop_
_atom_site_aniso_label
_atom_site_aniso_U_11
_atom_site_aniso_U_22
_atom_site_aniso_U_33
_atom_site_aniso_U_23
_atom_site_aniso_U_13
_atom_site_aniso_U_12
As1A 0.01278(18) 0.0233(4) 0.0131(2) -0.0005(2) 0.00193(13) -0.00006(17)
As1B 0.0181(10) 0.025(2) 0.0243(12) -0.0063(14) 0.0081(9) -0.0072(11)
As21 0.01433(14) 0.02051(15) 0.01595(14) -0.00404(10) 0.00227(10) -0.00146(10)
As31 0.01944(15) 0.01231(13) 0.02049(15) 0.00061(10) 0.00629(11) -0.00115(10)
Co1 0.01352(18) 0.01440(17) 0.01495(18) -0.00049(13) 0.00265(13) -0.00034(13)
O1W 0.065(2) 0.103(3) 0.075(2) 0.056(2) 0.0437(18) 0.051(2)
O11 0.0227(10) 0.0237(10) 0.0176(9) 0.0023(8) 0.0025(8) -0.0035(8)
O12 0.0219(12) 0.0562(19) 0.0150(13) -0.0024(11) 0.0026(9) 0.0031(11)
O13 0.0275(13) 0.0254(13) 0.0219(12) -0.0026(9) 0.0036(10) 0.0017(10)
O13' 0.024(8) 0.038(9) 0.012(7) 0.001(6) -0.003(5) -0.016(6)
O21 0.0181(10) 0.0312(11) 0.0189(9) -0.0057(8) 0.0015(8) -0.0079(8)
O22 0.0367(13) 0.0467(14) 0.0269(12) 0.0118(11) 0.0071(10) 0.0009(11)
O23 0.0206(10) 0.0318(11) 0.0509(14) -0.0237(10) 0.0059(10) -0.0017(9)
O31 0.0222(10) 0.0173(9) 0.0227(10) 0.0035(8) 0.0028(8) -0.0035(8)
O32 0.0231(10) 0.0229(10) 0.0391(12) -0.0020(9) 0.0155(9) -0.0022(8)
O33 0.0361(12) 0.0242(10) 0.0243(10) -0.0015(8) -0.0026(9) -0.0045(9)
N11 0.0161(11) 0.0187(11) 0.0221(11) -0.0019(9) 0.0042(9) -0.0005(9)
N12 0.0288(13) 0.0175(12) 0.0462(16) 0.0039(11) 0.0208(12) 0.0024(10)
N13 0.0171(11) 0.0199(11) 0.0222(12) -0.0022(9) 0.0058(9) -0.0004(9)
N21 0.0173(11) 0.0216(11) 0.0202(11) 0.0013(9) 0.0021(9) 0.0021(9)
N22 0.0233(13) 0.0316(13) 0.0330(14) 0.0120(11) 0.0092(11) 0.0056(11)
N23 0.0165(11) 0.0238(12) 0.0214(12) 0.0024(9) 0.0045(9) 0.0038(9)
N31 0.0216(12) 0.0172(11) 0.0224(11) -0.0010(9) 0.0055(9) -0.0004(9)
N32 0.0288(13) 0.0218(12) 0.0223(12) 0.0001(10) 0.0114(10) 0.0025(10)
N33 0.0211(11) 0.0151(11) 0.0229(12) -0.0011(9) 0.0068(9) -0.0011(9)
C11 0.0172(13) 0.0199(13) 0.0220(13) 0.0016(11) 0.0035(11) 0.0018(11)
C12 0.0311(16) 0.0191(14) 0.0477(19) 0.0059(13) 0.0195(14) 0.0040(12)
C13 0.0153(13) 0.0301(15) 0.0217(14) -0.0075(11) 0.0060(11) -0.0022(11)
C14 0.0313(18) 0.046(2) 0.055(2) 0.0177(18) 0.0231(16) 0.0103(16)
C15 0.041(2) 0.045(2) 0.053(2) 0.0100(17) 0.0255(17) -0.0076(17)
C16 0.0164(14) 0.0464(19) 0.0264(15) -0.0149(14) 0.0057(12) -0.0042(13)
C17 0.0216(15) 0.051(2) 0.0313(17) -0.0007(15) 0.0038(13) 0.0040(14)
C18 0.0204(14) 0.0413(18) 0.0314(16) 0.0049(14) 0.0052(12) 0.0031(13)
C21 0.0162(13) 0.0215(13) 0.0230(14) -0.0013(11) 0.0041(11) 0.0015(11)
C22 0.0265(16) 0.0344(17) 0.0338(17) 0.0138(13) 0.0091(13) 0.0102(13)
C23 0.0168(13) 0.0264(14) 0.0193(13) -0.0013(11) 0.0033(10) 0.0003(11)
C24 0.0224(14) 0.0239(14) 0.0251(14) -0.0008(12) 0.0053(11) 0.0068(12)
C25 0.0218(14) 0.0218(13) 0.0236(14) 0.0017(11) 0.0055(11) 0.0005(11)
C26 0.0143(13) 0.0248(14) 0.0173(13) -0.0038(11) 0.0030(10) -0.0009(11)
C27 0.0176(13) 0.0199(13) 0.0332(16) -0.0019(12) 0.0050(12) 0.0026(11)
C28 0.0213(14) 0.0207(14) 0.0343(16) 0.0029(12) 0.0060(12) 0.0007(11)
C31 0.0222(14) 0.0174(13) 0.0219(14) -0.0011(11) 0.0074(11) -0.0035(11)
C32 0.0288(15) 0.0207(13) 0.0235(14) 0.0015(11) 0.0115(12) 0.0018(12)
C33 0.0226(14) 0.0162(13) 0.0197(13) 0.0002(10) 0.0036(11) 0.0004(11)
C34 0.0253(15) 0.0170(13) 0.0440(18) -0.0023(12) 0.0158(13) -0.0051(11)
C35 0.0275(16) 0.0197(14) 0.0475(19) -0.0038(13) 0.0214(14) -0.0022(12)
C36 0.0237(14) 0.0117(12) 0.0208(13) 0.0008(10) 0.0047(11) 0.0014(10)
C37 0.0262(15) 0.0163(13) 0.0464(19) -0.0020(13) 0.0145(14) -0.0047(12)
C38 0.0237(15) 0.0216(14) 0.0423(18) -0.0023(13) 0.0151(13) -0.0026(12)

loop_
_atom_type_symbol
_atom_type_description
_atom_type_scat_dispersion_real
_atom_type_scat_dispersion_imag
_atom_type_scat_source
C C 0.0033 0.0016 'International Tables Vol C Tables 4.2.6.8 and 6.1.1.4'
H H 0.0000 0.0000 'International Tables Vol C Tables 4.2.6.8 and 6.1.1.4'
As As 0.0499 2.0058 'International Tables Vol C Tables 4.2.6.8 and 6.1.1.4'
Co Co 0.3494 0.9721 'International Tables Vol C Tables 4.2.6.8 and 6.1.1.4'
N N 0.0061 0.0033 'International Tables Vol C Tables 4.2.6.8 and 6.1.1.4'
O O 0.0106 0.0060 'International Tables Vol C Tables 4.2.6.8 and 6.1.1.4'

loop_
_geom_angle_atom_site_label_1
_geom_angle_atom_site_label_2
_geom_angle_atom_site_label_3
_geom_angle
_geom_angle_site_symmetry_1
_geom_angle_site_symmetry_3
O11 As1A O13 109.57(11) . .
O11 As1A C16 113.69(11) . .
O12 As1A O11 112.48(12) . .
O12 As1A O13 103.30(12) . .
O12 As1A C16 110.04(12) . .
O13 As1A C16 107.11(13) . .
O11 As1B O12' 112.0(6) . .
O11 As1B O13' 107.9(5) . .
O11 As1B C16 114.2(2) . .
O12' As1B O13' 105.1(7) . .
O12' As1B C16 94.7(5) . .
O13' As1B C16 121.7(5) . .
O21 As21 O22 106.30(11) . .
O21 As21 O23 113.40(10) . .
O21 As21 C26 115.60(10) . .
O21 As21 H22 87.0(5) . .
O22 As21 O23 109.83(12) . .
O22 As21 C26 109.10(12) . .
O22 As21 H22 27.9(8) . .
O23 As21 C26 102.55(11) . .
O23 As21 H22 137.3(9) . .
C26 As21 H22 101.1(7) . .
O31 As31 O32 115.28(10) . .
O31 As31 O33 109.21(10) . .
O31 As31 C36 108.20(10) . .
O32 As31 O33 106.53(11) . .
O32 As31 C36 112.02(10) . .
O33 As31 C36 105.08(11) . .
O11 Co1 O21 175.58(7) . .
O11 Co1 O31 90.89(7) . 1_545
O11 Co1 N11 89.70(8) . 1_655
O11 Co1 N21 86.66(8) . 1_455
O11 Co1 N31 91.19(8) . .
O21 Co1 O31 87.88(7) . 1_545
O21 Co1 N11 94.58(8) . 1_655
O21 Co1 N21 89.04(8) . 1_455
O21 Co1 N31 89.72(8) . .
O31 Co1 N11 92.07(8) 1_545 1_655
O31 Co1 N21 87.00(8) 1_545 1_455
O31 Co1 N31 175.15(8) 1_545 .
N11 Co1 N21 176.22(9) 1_655 1_455
N31 Co1 N11 92.33(8) . 1_655
N31 Co1 N21 88.74(8) . 1_455
H1WA O1W H1WB 102(2) . .
As1A O11 Co1 121.67(10) . .
As1B O11 As1A 27.9(2) . .
As1B O11 Co1 141.64(18) . .
As1A O13 H13 109.5 . .
As21 O21 Co1 134.68(11) . .
As21 O22 H22 81(5) . .
As21 O23 H23 109.5 . .
As31 O31 Co1 137.64(11) . 1_565
As31 O33 H33 109.5 . .
N12 N11 Co1 118.38(16) . 1_455
C11 N11 Co1 133.95(19) . 1_455
C11 N11 N12 107.5(2) . .
C12 N12 N11 106.5(2) . .
C11 N13 C12 103.8(2) . .
C11 N13 C13 129.6(2) . .
C12 N13 C13 126.4(2) . .
N22 N21 Co1 122.88(17) . 1_655
C21 N21 Co1 129.21(19) . 1_655
C21 N21 N22 107.6(2) . .
C22 N22 N21 106.3(2) . .
C21 N23 C23 128.3(2) . .
C22 N23 C21 104.2(2) . .
C22 N23 C23 127.5(2) . .
N32 N31 Co1 126.65(16) . .
C31 N31 Co1 122.19(18) . .
C31 N31 N32 108.0(2) . .
C32 N32 N31 106.1(2) . .
C31 N33 C32 104.4(2) . .
C31 N33 C33 126.8(2) . .
C32 N33 C33 128.7(2) . .
N11 C11 N13 110.7(2) . .
N11 C11 H11 124.6 . .
N13 C11 H11 124.6 . .
N12 C12 N13 111.5(3) . .
N12 C12 H12 124.3 . .
N13 C12 H12 124.3 . .
C14 C13 N13 121.0(3) . .
C14 C13 C18 120.5(3) . .
C18 C13 N13 118.5(3) . .
C13 C14 H14 120.7 . .
C13 C14 C15 118.7(3) . .
C15 C14 H14 120.7 . .
C14 C15 H15 119.5 . .
C16 C15 C14 120.9(3) . .
C16 C15 H15 119.5 . .
As1A C16 As1B 22.94(15) . .
C15 C16 As1A 123.0(2) . .
C15 C16 As1B 100.1(3) . .
C15 C16 C17 119.5(3) . .
C17 C16 As1A 117.5(2) . .
C17 C16 As1B 140.4(3) . .
C16 C17 H17 119.8 . .
C16 C17 C18 120.4(3) . .
C18 C17 H17 119.8 . .
C13 C18 H18 120.0 . .
C17 C18 C13 120.0(3) . .
C17 C18 H18 120.0 . .
N21 C21 N23 110.4(2) . .
N21 C21 H21 124.8 . .
N23 C21 H21 124.8 . .
N22 C22 N23 111.5(3) . .
N22 C22 H22A 124.2 . .
N23 C22 H22A 124.2 . .
C24 C23 N23 119.6(2) . .
C24 C23 C28 121.9(3) . .
C28 C23 N23 118.4(2) . .
C23 C24 H24 120.6 . .
C23 C24 C25 118.7(3) . .
C25 C24 H24 120.6 . .
C24 C25 H25 120.1 . .
C24 C25 C26 119.9(3) . .
C26 C25 H25 120.1 . .
C25 C26 As21 119.8(2) . .
C27 C26 As21 119.8(2) . .
C27 C26 C25 120.4(2) . .
C26 C27 H27 119.9 . .
C28 C27 C26 120.2(2) . .
C28 C27 H27 119.9 . .
C23 C28 H28 120.6 . .
C27 C28 C23 118.8(3) . .
C27 C28 H28 120.6 . .
N31 C31 N33 110.4(2) . .
N31 C31 H31 124.8 . .
N33 C31 H31 124.8 . .
N32 C32 N33 111.1(2) . .
N32 C32 H32 124.5 . .
N33 C32 H32 124.5 . .
C34 C33 N33 119.1(2) . .
C38 C33 N33 119.0(2) . .
C38 C33 C34 121.8(2) . .
C33 C34 H34 120.5 . .
C33 C34 C35 119.0(3) . .
C35 C34 H34 120.5 . .
C34 C35 H35 120.3 . .
C36 C35 C34 119.4(3) . .
C36 C35 H35 120.3 . .
C35 C36 As31 121.4(2) . .
C35 C36 C37 120.8(2) . .
C37 C36 As31 117.8(2) . .
C36 C37 H37 119.9 . .
C36 C37 C38 120.2(3) . .
C38 C37 H37 119.9 . .
C33 C38 C37 118.7(3) . .
C33 C38 H38 120.6 . .
C37 C38 H38 120.6 . .

loop_
_geom_bond_atom_site_label_1
_geom_bond_atom_site_label_2
_geom_bond_distance
_geom_bond_site_symmetry_2
As1A O11 1.6729(19) .
As1A O12 1.662(2) .
As1A O13 1.729(2) .
As1A C16 1.931(3) .
As1B O11 1.572(3) .
As1B O12' 1.687(14) .
As1B O13' 1.701(14) .
As1B C16 2.014(4) .
As21 O21 1.6543(19) .
As21 O22 1.684(2) .
As21 O23 1.699(2) .
As21 C26 1.904(3) .
As21 H22 1.75(7) .
As31 O31 1.6642(18) .
As31 O32 1.6664(19) .
As31 O33 1.726(2) .
As31 C36 1.906(3) .
Co1 O11 2.0754(19) .
Co1 O21 2.0989(19) .
Co1 O31 2.1152(18) 1_545
Co1 N11 2.152(2) 1_655
Co1 N21 2.181(2) 1_455
Co1 N31 2.137(2) .
O1W H1WA 0.848(10) .
O1W H1WB 0.853(10) .
O13 H13 0.8400 .
O22 H22 0.832(10) .
O23 H23 0.8400 .
O31 Co1 2.1152(18) 1_565
O33 H33 0.8400 .
N11 Co1 2.152(2) 1_455
N11 N12 1.383(3) .
N11 C11 1.302(3) .
N12 C12 1.296(4) .
N13 C11 1.359(3) .
N13 C12 1.364(4) .
N13 C13 1.432(3) .
N21 Co1 2.181(2) 1_655
N21 N22 1.384(3) .
N21 C21 1.300(4) .
N22 C22 1.296(4) .
N23 C21 1.358(3) .
N23 C22 1.355(4) .
N23 C23 1.427(3) .
N31 N32 1.391(3) .
N31 C31 1.296(3) .
N32 C32 1.299(4) .
N33 C31 1.357(3) .
N33 C32 1.368(3) .
N33 C33 1.424(3) .
C11 H11 0.9500 .
C12 H12 0.9500 .
C13 C14 1.372(4) .
C13 C18 1.382(4) .
C14 H14 0.9500 .
C14 C15 1.403(5) .
C15 H15 0.9500 .
C15 C16 1.370(5) .
C16 C17 1.373(5) .
C17 H17 0.9500 .
C17 C18 1.380(4) .
C18 H18 0.9500 .
C21 H21 0.9500 .
C22 H22A 0.9500 .
C23 C24 1.385(4) .
C23 C28 1.387(4) .
C24 H24 0.9500 .
C24 C25 1.386(4) .
C25 H25 0.9500 .
C25 C26 1.395(4) .
C26 C27 1.384(4) .
C27 H27 0.9500 .
C27 C28 1.382(4) .
C28 H28 0.9500 .
C31 H31 0.9500 .
C32 H32 0.9500 .
C33 C34 1.377(4) .
C33 C38 1.377(4) .
C34 H34 0.9500 .
C34 C35 1.392(4) .
C35 H35 0.9500 .
C35 C36 1.379(4) .
C36 C37 1.379(4) .
C37 H37 0.9500 .
C37 C38 1.384(4) .
C38 H38 0.9500 .

loop_
_geom_hbond_atom_site_label_D
_geom_hbond_atom_site_label_H
_geom_hbond_atom_site_label_A
_geom_hbond_distance_DH
_geom_hbond_distance_HA
_geom_hbond_distance_DA
_geom_hbond_angle_DHA
_geom_hbond_site_symmetry_A
O13 H13 O31 0.84 1.92 2.659(3) 146.4 1_545
O23 H23 O32 0.84 1.69 2.473(3) 153.9 2_645
O33 H33 O21 0.84 1.96 2.771(3) 160.6 1_565

loop_
_geom_torsion_atom_site_label_1
_geom_torsion_atom_site_label_2
_geom_torsion_atom_site_label_3
_geom_torsion_atom_site_label_4
_geom_torsion
_geom_torsion_site_symmetry_1
_geom_torsion_site_symmetry_4
As1A C16 C17 C18 176.4(2) . .
As1B C16 C17 C18 173.4(3) . .
As21 C26 C27 C28 -178.6(2) . .
As31 C36 C37 C38 179.4(2) . .
Co1 N11 N12 C12 175.3(2) 1_455 .
Co1 N11 C11 N13 -174.69(18) 1_455 .
Co1 N21 N22 C22 174.9(2) 1_655 .
Co1 N21 C21 N23 -174.50(17) 1_655 .
Co1 N31 N32 C32 160.1(2) . .
Co1 N31 C31 N33 -161.02(18) . .
O11 As1A C16 As1B 64.03(18) . .
O11 As1A C16 C15 67.9(3) . .
O11 As1A C16 C17 -111.1(2) . .
O11 As1B C16 As1A -73.9(4) . .
O11 As1B C16 C15 109.3(4) . .
O11 As1B C16 C17 -67.1(5) . .
O11 Co1 O21 As21 -142.7(9) . .
O11 Co1 N31 N32 -44.5(2) . .
O11 Co1 N31 C31 113.1(2) . .
O12 As1A O11 As1B 52.35(18) . .
O12 As1A O11 Co1 -164.19(12) . .
O12 As1A C16 As1B -63.16(17) . .
O12 As1A C16 C15 -59.3(3) . .
O12 As1A C16 C17 121.7(3) . .
O12' As1B O11 As1A -38.7(6) . .
O12' As1B O11 Co1 -93.5(6) . .
O12' As1B C16 As1A 42.8(5) . .
O12' As1B C16 C15 -134.0(6) . .
O12' As1B C16 C17 49.5(6) . .
O13 As1A O11 As1B 166.65(17) . .
O13 As1A O11 Co1 -49.89(14) . .
O13 As1A C16 As1B -174.79(17) . .
O13 As1A C16 C15 -171.0(3) . .
O13 As1A C16 C17 10.1(3) . .
O13' As1B O11 As1A -153.9(6) . .
O13' As1B O11 Co1 151.4(6) . .
O13' As1B C16 As1A 153.7(6) . .
O13' As1B C16 C15 -23.0(6) . .
O13' As1B C16 C17 160.5(6) . .
O21 As21 C26 C25 -82.0(2) . .
O21 As21 C26 C27 96.9(2) . .
O21 Co1 O11 As1A -69.6(10) . .
O21 Co1 O11 As1B -42.9(11) . .
O21 Co1 N31 N32 139.9(2) . .
O21 Co1 N31 C31 -62.6(2) . .
O22 As21 O21 Co1 -145.58(16) . .
O22 As21 C26 C25 37.7(3) . .
O22 As21 C26 C27 -143.5(2) . .
O23 As21 O21 Co1 93.65(17) . .
O23 As21 C26 C25 154.1(2) . .
O23 As21 C26 C27 -27.1(2) . .
O31 As31 C36 C35 -129.7(2) . .
O31 As31 C36 C37 50.0(3) . .
O31 Co1 O11 As1A 4.15(12) 1_545 .
O31 Co1 O11 As1B 30.8(4) 1_545 .
O31 Co1 O21 As21 143.42(16) 1_545 .
O31 Co1 N31 N32 -159.7(9) 1_545 .
O31 Co1 N31 C31 -2.2(11) 1_545 .
O32 As31 O31 Co1 97.59(17) . 1_565
O32 As31 C36 C35 -1.6(3) . .
O32 As31 C36 C37 178.2(2) . .
O33 As31 O31 Co1 -22.26(18) . 1_565
O33 As31 C36 C35 113.7(3) . .
O33 As31 C36 C37 -66.5(2) . .
N11 Co1 O11 As1A 96.22(13) 1_655 .
N11 Co1 O11 As1B 122.9(4) 1_655 .
N11 Co1 O21 As21 51.51(17) 1_655 .
N11 Co1 N31 N32 45.3(2) 1_655 .
N11 Co1 N31 C31 -157.1(2) 1_655 .
N11 N12 C12 N13 0.6(4) . .
N12 N11 C11 N13 0.2(3) . .
N13 C13 C14 C15 176.0(3) . .
N13 C13 C18 C17 -177.2(3) . .
N21 Co1 O11 As1A -82.79(13) 1_455 .
N21 Co1 O11 As1B -56.1(4) 1_455 .
N21 Co1 O21 As21 -129.55(16) 1_455 .
N21 Co1 N31 N32 -131.1(2) 1_455 .
N21 Co1 N31 C31 26.5(2) 1_455 .
N21 N22 C22 N23 -0.2(4) . .
N22 N21 C21 N23 -0.5(3) . .
N23 C23 C24 C25 -180.0(2) . .
N23 C23 C28 C27 178.7(3) . .
N31 Co1 O11 As1A -171.46(12) . .
N31 Co1 O11 As1B -144.8(4) . .
N31 Co1 O21 As21 -40.81(16) . .
N31 N32 C32 N33 -0.1(3) . .
N32 N31 C31 N33 0.2(3) . .
N33 C33 C34 C35 177.4(3) . .
N33 C33 C38 C37 -178.1(3) . .
C11 N11 N12 C12 -0.5(3) . .
C11 N13 C12 N12 -0.5(4) . .
C11 N13 C13 C14 -13.9(5) . .
C11 N13 C13 C18 164.0(3) . .
C12 N13 C11 N11 0.1(3) . .
C12 N13 C13 C14 173.0(3) . .
C12 N13 C13 C18 -9.1(4) . .
C13 N13 C11 N11 -174.2(3) . .
C13 N13 C12 N12 174.1(3) . .
C13 C14 C15 C16 0.7(6) . .
C14 C13 C18 C17 0.7(5) . .
C14 C15 C16 As1A -177.4(3) . .
C14 C15 C16 As1B -175.9(3) . .
C14 C15 C16 C17 1.6(5) . .
C15 C16 C17 C18 -2.6(5) . .
C16 As1A O11 As1B -73.55(19) . .
C16 As1A O11 Co1 69.91(17) . .
C16 As1B O11 As1A 67.5(3) . .
C16 As1B O11 Co1 12.7(6) . .
C16 C17 C18 C13 1.5(5) . .
C18 C13 C14 C15 -1.8(5) . .
C21 N21 N22 C22 0.4(3) . .
C21 N23 C22 N22 -0.1(4) . .
C21 N23 C23 C24 -26.8(4) . .
C21 N23 C23 C28 152.7(3) . .
C22 N23 C21 N21 0.4(3) . .
C22 N23 C23 C24 154.6(3) . .
C22 N23 C23 C28 -25.9(4) . .
C23 N23 C21 N21 -178.5(2) . .
C23 N23 C22 N22 178.8(3) . .
C23 C24 C25 C26 1.2(4) . .
C24 C23 C28 C27 -1.8(4) . .
C24 C25 C26 As21 177.2(2) . .
C24 C25 C26 C27 -1.6(4) . .
C25 C26 C27 C28 0.3(4) . .
C26 As21 O21 Co1 -24.4(2) . .
C26 C27 C28 C23 1.4(4) . .
C28 C23 C24 C25 0.5(4) . .
C31 N31 N32 C32 -0.1(3) . .
C31 N33 C32 N32 0.2(3) . .
C31 N33 C33 C34 -30.2(4) . .
C31 N33 C33 C38 148.2(3) . .
C32 N33 C31 N31 -0.2(3) . .
C32 N33 C33 C34 147.4(3) . .
C32 N33 C33 C38 -34.1(4) . .
C33 N33 C31 N31 177.9(2) . .
C33 N33 C32 N32 -177.9(3) . .
C33 C34 C35 C36 0.7(5) . .
C34 C33 C38 C37 0.3(5) . .
C34 C35 C36 As31 179.9(2) . .
C34 C35 C36 C37 0.1(5) . .
C35 C36 C37 C38 -0.9(5) . .
C36 As31 O31 Co1 -136.13(16) . 1_565
C36 C37 C38 C33 0.6(5) . .
C38 C33 C34 C35 -1.0(5) . .
